data_7151169
loop_
_publ_author_name
'Wilson, Jennifer M.'
'Giordani, Federica'
'Farrugia, Louis J.'
'Barrett, Michael P.'
'Robins, David J.'
'Sutherland, Andrew'

_publ_section_title
;
 Synthesis, characterisation and anti-protozoal activity of
 carbamate-derived polyazamacrocycles.
;
_journal_issue 22
_journal_name_full 'Organic &amp; biomolecular chemistry'
_journal_page_first 3651
_journal_page_last 3656
_journal_paper_doi 10.1039/b710487a
_journal_volume 5
_journal_year 2007
_chemical_compound_source 'synthesis as described'
_chemical_formula_moiety 'C44 H56 N8 O8'
_chemical_formula_sum 'C44 H56 N8 O8'
_chemical_formula_weight 824.97
_chemical_name_systematic
;
 ?
;
_space_group_IT_number 14
_symmetry_cell_setting monoclinic
_symmetry_Int_Tables_number 14
_symmetry_space_group_name_Hall '-P 2yab'
_symmetry_space_group_name_H-M 'P 1 21/a 1'
_atom_sites_solution_hydrogens geom
_atom_sites_solution_primary direct
_atom_sites_solution_secondary difmap
_audit_conform_dict_location ftp://ftp.iucr.org/pub/cif_core.dic
_audit_conform_dict_name cif_core.dic
_audit_conform_dict_version 2.3
_audit_creation_date 2005-04-07T11:35:50-00:00
_audit_creation_method 'WinGX routine CIF_UPDATE'
_cell_angle_alpha 90
_cell_angle_beta 91.304(3)
_cell_angle_gamma 90
_cell_formula_units_Z 2
_cell_length_a 11.0274(5)
_cell_length_b 8.9869(5)
_cell_length_c 21.2550(8)
_cell_measurement_reflns_used 4414
_cell_measurement_temperature 150(2)
_cell_measurement_theta_max 26.373
_cell_measurement_theta_min 2.1
_cell_measurement_wavelength 0.71073
_cell_volume 2105.87(17)
_computing_cell_refinement 'HKL Scalepack (Otwinowski & Minor 1997)'
_computing_data_collection 'Collect (Nonius BV, 1997-2000)'
_computing_data_reduction 'HKL Denzo and Scalepack (Otwinowski & Minor 1997)'
_computing_molecular_graphics 'Ortep-3 for Windows (Farrugia, 1997)'
_computing_publication_material 'WinGX publication routines (Farrugia, 1999)'
_computing_structure_refinement 'SHELXL-97 (Sheldrick, 1997)'
_computing_structure_solution 'SHELXS-86 (Sheldrick, 1986)'
_diffrn_ambient_temperature 150(2)
_diffrn_detector 'CCD plate'
_diffrn_detector_area_resol_mean 9
_diffrn_measured_fraction_theta_full 0.998
_diffrn_measured_fraction_theta_max 0.998
_diffrn_measurement_device '95mm CCD camera on \k-goniostat'
_diffrn_measurement_device_type KappaCCD
_diffrn_measurement_method 'CCD rotation images, thick slices'
_diffrn_orient_matrix_type 'by Nonius Collect from scalepack cell'
_diffrn_orient_matrix_UB_11 -0.533274E-1
_diffrn_orient_matrix_UB_12 0.280659E-1
_diffrn_orient_matrix_UB_13 -0.367907E-1
_diffrn_orient_matrix_UB_21 0.283205E-1
_diffrn_orient_matrix_UB_22 0.105406
_diffrn_orient_matrix_UB_23 0.37238E-2
_diffrn_orient_matrix_UB_31 0.676894E-1
_diffrn_orient_matrix_UB_32 -0.219898E-1
_diffrn_orient_matrix_UB_33 -0.29107E-1
_diffrn_radiation_monochromator graphite
_diffrn_radiation_probe x-ray
_diffrn_radiation_type MoK\a
_diffrn_radiation_wavelength 0.71073
_diffrn_reflns_av_R_equivalents 0.0758
_diffrn_reflns_av_unetI/netI 0.0824
_diffrn_reflns_limit_h_max 13
_diffrn_reflns_limit_h_min -13
_diffrn_reflns_limit_k_max 11
_diffrn_reflns_limit_k_min -11
_diffrn_reflns_limit_l_max 26
_diffrn_reflns_limit_l_min -26
_diffrn_reflns_number 21957
_diffrn_reflns_reduction_process
;
 Scaled and merged with SORTAV
 R.H. Blessing, (1987) Cryst. Rev. 1, 3-58
 R.H. Blessing, (1989) J. Appl. Cryst. 22, 396-397
;
_diffrn_reflns_theta_full 26.45
_diffrn_reflns_theta_max 26.45
_diffrn_reflns_theta_min 2.46
_diffrn_source 'Enraf Nonius FR590'
_exptl_absorpt_coefficient_mu 0.091
_exptl_absorpt_correction_T_max 1.000
_exptl_absorpt_correction_T_min 0.798
_exptl_absorpt_correction_type empirical
_exptl_absorpt_process_details
;
  Scaling and empirical absorption correction by SADABS
;
_exptl_crystal_colour colorless
_exptl_crystal_density_diffrn 1.301
_exptl_crystal_density_method 'not measured'
_exptl_crystal_description prism
_exptl_crystal_F_000 880
_exptl_crystal_size_max 0.48
_exptl_crystal_size_mid 0.41
_exptl_crystal_size_min 0.13
_refine_diff_density_max 0.31
_refine_diff_density_min -0.323
_refine_diff_density_rms 0.105
_refine_ls_extinction_coef 0.029(3)
_refine_ls_extinction_expression Fc^*^=kFc[1+0.001xFc^2^\l^3^/sin(2\q)]^-1/4^
_refine_ls_extinction_method SHELXL
_refine_ls_goodness_of_fit_ref 1.056
_refine_ls_hydrogen_treatment mixed
_refine_ls_matrix_type full
_refine_ls_number_parameters 280
_refine_ls_number_reflns 4331
_refine_ls_number_restraints 0
_refine_ls_restrained_S_all 1.056
_refine_ls_R_factor_all 0.1194
_refine_ls_R_factor_gt 0.0589
_refine_ls_shift/su_max 0.001
_refine_ls_shift/su_mean 0
_refine_ls_structure_factor_coef Fsqd
_refine_ls_weighting_details 'calc w=1/[\s^2^(Fo^2^)+(0.0691P)^2^+0.0000P] where P=(Fo^2^+2Fc^2^)/3'
_refine_ls_weighting_scheme calc
_refine_ls_wR_factor_gt 0.1213
_refine_ls_wR_factor_ref 0.1376
_reflns_number_gt 2631
_reflns_number_total 4331
_reflns_threshold_expression >2sigma(I)
_cod_data_source_file b710487a.cif
_cod_data_source_block ljf130
_cod_original_sg_symbol_H-M 'P 21/a'
_cod_database_code 7151169

loop_
_symmetry_equiv_pos_as_xyz
'x, y, z'
'-x+1/2, y+1/2, -z'
'-x, -y, -z'
'x-1/2, -y-1/2, z'

loop_
_atom_site_label
_atom_site_type_symbol
_atom_site_fract_x
_atom_site_fract_y
_atom_site_fract_z
_atom_site_U_iso_or_equiv
_atom_site_adp_type
_atom_site_occupancy
_atom_site_symmetry_multiplicity
_atom_site_calc_flag
_atom_site_refinement_flags
_atom_site_disorder_assembly
_atom_site_disorder_group
C2 C 0.63273(19) 1.0921(3) 0.56085(9) 0.0310(6) Uani 1 1 d . . .
H2A H 0.7146 1.135 0.568 0.037 Uiso 1 1 calc R . .
H2B H 0.6205 1.0769 0.515 0.037 Uiso 1 1 calc R . .
C3 C 0.62519(19) 0.9431(2) 0.59426(9) 0.0306(6) Uani 1 1 d . . .
H3A H 0.7049 0.8928 0.5928 0.037 Uiso 1 1 calc R . .
H3B H 0.6062 0.9599 0.639 0.037 Uiso 1 1 calc R . .
C5 C 0.5853(2) 0.7609(2) 0.51383(10) 0.0319(6) Uani 1 1 d . . .
H5A H 0.6332 0.6779 0.5323 0.038 Uiso 1 1 calc R . .
H5B H 0.6424 0.8265 0.4916 0.038 Uiso 1 1 calc R . .
C6 C 0.4954(2) 0.6966(3) 0.46546(9) 0.0340(6) Uani 1 1 d . . .
H6A H 0.5326 0.6089 0.4453 0.041 Uiso 1 1 calc R . .
H6B H 0.4223 0.6623 0.4874 0.041 Uiso 1 1 calc R . .
C11 C 0.4123(2) 0.7254(3) 0.36018(10) 0.0389(6) Uani 1 1 d . . .
H11A H 0.3655 0.7974 0.334 0.047 Uiso 1 1 calc R . .
H11B H 0.3553 0.647 0.3735 0.047 Uiso 1 1 calc R . .
C12 C 0.5070(2) 0.6549(3) 0.32008(10) 0.0412(7) Uani 1 1 d . . .
H12A H 0.5641 0.5961 0.3467 0.049 Uiso 1 1 calc R . .
H12B H 0.4681 0.5873 0.2889 0.049 Uiso 1 1 calc R . .
C13 C 0.6235(2) 0.7301(3) 0.23379(9) 0.0297(5) Uani 1 1 d . . .
C41 C 0.4792(2) 0.7463(2) 0.61138(10) 0.0291(5) Uani 1 1 d . . .
H41A H 0.5445 0.7037 0.6385 0.035 Uiso 1 1 calc R . .
H41B H 0.4375 0.6633 0.5892 0.035 Uiso 1 1 calc R . .
C42 C 0.3894(2) 0.8276(3) 0.65189(10) 0.0309(6) Uani 1 1 d . . .
H42A H 0.4306 0.9056 0.6773 0.037 Uiso 1 1 calc R . .
H42B H 0.3248 0.8744 0.6255 0.037 Uiso 1 1 calc R . .
C43 C 0.24865(19) 0.7584(3) 0.72947(9) 0.0261(5) Uani 1 1 d . . .
C111 C 0.72841(19) 0.8458(2) 0.14571(9) 0.0281(5) Uani 1 1 d . . .
C112 C 0.8298(2) 0.9309(3) 0.13415(10) 0.0339(6) Uani 1 1 d . . .
H112 H 0.8714 0.979 0.1681 0.041 Uiso 1 1 calc R . .
C113 C 0.8712(2) 0.9466(3) 0.07376(10) 0.0394(6) Uani 1 1 d . . .
H113 H 0.9397 1.0074 0.0662 0.047 Uiso 1 1 calc R . .
C114 C 0.8133(2) 0.8742(3) 0.02441(10) 0.0416(6) Uani 1 1 d . . .
H114 H 0.8418 0.8849 -0.0172 0.05 Uiso 1 1 calc R . .
C115 C 0.7139(2) 0.7861(3) 0.03581(10) 0.0400(6) Uani 1 1 d . . .
H115 H 0.6749 0.7348 0.0019 0.048 Uiso 1 1 calc R . .
C116 C 0.6700(2) 0.7715(2) 0.09609(10) 0.0335(6) Uani 1 1 d . . .
H116 H 0.6009 0.7115 0.1035 0.04 Uiso 1 1 calc R . .
C411 C 0.12410(19) 0.6431(2) 0.81203(9) 0.0259(5) Uani 1 1 d . . .
C412 C 0.13726(19) 0.5366(3) 0.85925(9) 0.0308(5) Uani 1 1 d . . .
H412 H 0.2038 0.4694 0.8589 0.037 Uiso 1 1 calc R . .
C413 C 0.0536(2) 0.5285(3) 0.90657(10) 0.0343(6) Uani 1 1 d . . .
H413 H 0.0628 0.4556 0.9387 0.041 Uiso 1 1 calc R . .
C414 C -0.0432(2) 0.6259(3) 0.90743(10) 0.0344(6) Uani 1 1 d . . .
H414 H -0.1009 0.6199 0.9398 0.041 Uiso 1 1 calc R . .
C415 C -0.0552(2) 0.7320(3) 0.86075(10) 0.0334(6) Uani 1 1 d . . .
H415 H -0.121 0.8003 0.8617 0.04 Uiso 1 1 calc R . .
C416 C 0.02723(19) 0.7408(2) 0.81235(10) 0.0299(6) Uani 1 1 d . . .
H416 H 0.0172 0.8129 0.78 0.036 Uiso 1 1 calc R . .
N1 N 0.45878(16) 0.8030(2) 0.41657(8) 0.0300(5) Uani 1 1 d . . .
N4 N 0.53184(15) 0.8461(2) 0.56542(7) 0.0275(5) Uani 1 1 d . . .
N11 N 0.68314(19) 0.8443(2) 0.20728(9) 0.0349(5) Uani 1 1 d . . .
N41 N 0.21143(17) 0.6416(2) 0.76408(8) 0.0287(5) Uani 1 1 d . . .
O11 O 0.57208(15) 0.77257(17) 0.28788(7) 0.0396(4) Uani 1 1 d . . .
O12 O 0.61676(13) 0.60425(17) 0.21280(7) 0.0339(4) Uani 1 1 d . . .
O41 O 0.33935(13) 0.71406(16) 0.69197(6) 0.0283(4) Uani 1 1 d . . .
O43 O 0.20802(13) 0.88405(18) 0.72966(6) 0.0323(4) Uani 1 1 d . . .
H11 H 0.697(2) 0.924(3) 0.2287(11) 0.048(8) Uiso 1 1 d . . .
H41 H 0.262(2) 0.567(3) 0.7653(10) 0.047(8) Uiso 1 1 d . . .

loop_
_atom_site_aniso_label
_atom_site_aniso_U_11
_atom_site_aniso_U_22
_atom_site_aniso_U_33
_atom_site_aniso_U_23
_atom_site_aniso_U_13
_atom_site_aniso_U_12
C2 0.0271(12) 0.0354(14) 0.0308(12) 0.0000(10) 0.0053(10) -0.0034(11)
C3 0.0268(12) 0.0355(14) 0.0297(11) 0.0013(10) 0.0037(10) -0.0004(10)
C5 0.0340(13) 0.0316(14) 0.0306(12) 0.0012(11) 0.0087(10) 0.0051(11)
C6 0.0467(15) 0.0269(13) 0.0287(12) 0.0013(10) 0.0097(11) 0.0004(11)
C11 0.0489(16) 0.0395(15) 0.0285(12) -0.0032(11) 0.0056(11) -0.0146(12)
C12 0.0634(17) 0.0315(15) 0.0293(13) -0.0029(10) 0.0168(12) -0.0146(12)
C13 0.0339(13) 0.0294(14) 0.0257(11) -0.0030(11) 0.0012(10) 0.0031(11)
C41 0.0330(13) 0.0263(14) 0.0283(11) 0.0048(10) 0.0037(10) 0.0016(10)
C42 0.0344(14) 0.0294(14) 0.0293(12) 0.0036(10) 0.0068(10) -0.0015(11)
C43 0.0275(12) 0.0292(14) 0.0214(11) -0.0023(10) -0.0003(10) -0.0028(11)
C111 0.0331(13) 0.0252(13) 0.0263(11) 0.0036(10) 0.0052(10) 0.0037(10)
C112 0.0376(14) 0.0351(15) 0.0291(12) 0.0010(11) 0.0004(10) 0.0003(11)
C113 0.0386(14) 0.0414(16) 0.0385(14) 0.0056(12) 0.0107(11) 0.0030(12)
C114 0.0595(17) 0.0376(16) 0.0282(12) 0.0020(11) 0.0143(12) 0.0068(14)
C115 0.0578(17) 0.0307(14) 0.0312(12) -0.0029(11) -0.0020(12) 0.0036(13)
C116 0.0419(14) 0.0258(13) 0.0327(12) 0.0012(10) 0.0004(11) -0.0004(11)
C411 0.0249(12) 0.0290(13) 0.0240(11) -0.0042(9) 0.0022(9) -0.0051(10)
C412 0.0312(13) 0.0279(13) 0.0336(12) 0.0032(10) 0.0053(10) 0.0017(10)
C413 0.0389(14) 0.0332(14) 0.0311(12) 0.0070(11) 0.0058(11) -0.0013(12)
C414 0.0302(13) 0.0426(15) 0.0305(12) -0.0011(11) 0.0076(10) -0.0042(12)
C415 0.0264(13) 0.0377(15) 0.0362(13) -0.0028(11) 0.0014(11) 0.0027(11)
C416 0.0272(12) 0.0327(14) 0.0298(12) 0.0027(10) -0.0016(10) 0.0003(10)
N1 0.0378(11) 0.0284(11) 0.0239(9) -0.0027(8) 0.0059(8) -0.0020(9)
N4 0.0285(10) 0.0296(11) 0.0246(9) 0.0024(8) 0.0053(8) -0.0010(8)
N11 0.0514(13) 0.0260(12) 0.0275(10) -0.0036(9) 0.0084(9) -0.0080(10)
N41 0.0311(11) 0.0264(12) 0.0290(10) 0.0007(9) 0.0070(9) 0.0004(9)
O11 0.0612(11) 0.0294(10) 0.0291(8) -0.0034(7) 0.0160(8) -0.0122(8)
O12 0.0422(10) 0.0254(9) 0.0346(8) -0.0024(7) 0.0080(7) 0.0003(8)
O41 0.0318(9) 0.0282(9) 0.0251(7) 0.0017(6) 0.0081(7) -0.0008(7)
O43 0.0363(9) 0.0289(10) 0.0320(8) 0.0007(7) 0.0072(7) 0.0016(8)

loop_
_atom_type_symbol
_atom_type_description
_atom_type_scat_dispersion_real
_atom_type_scat_dispersion_imag
_atom_type_scat_source
C C 0.0033 0.0016 'International Tables Vol C Tables 4.2.6.8 and 6.1.1.4'
H H 0 0 'International Tables Vol C Tables 4.2.6.8 and 6.1.1.4'
N N 0.0061 0.0033 'International Tables Vol C Tables 4.2.6.8 and 6.1.1.4'
O O 0.0106 0.006 'International Tables Vol C Tables 4.2.6.8 and 6.1.1.4'

loop_
_exptl_crystal_face_index_h
_exptl_crystal_face_index_k
_exptl_crystal_face_index_l
_exptl_crystal_face_perp_dist
1 -2 0 0.16
-1 1 0 0.152
-1 0 0 0.242
-1 -1 0 0.291
1 1 0 0.211
0 1 0 0.163
0 0 1 0.062
0 0 -1 0.066
0 -1 0 0.251
1 0 0 0.241

loop_
_geom_angle_atom_site_label_1
_geom_angle_atom_site_label_2
_geom_angle_atom_site_label_3
_geom_angle
_geom_angle_site_symmetry_1
_geom_angle_site_symmetry_3
_geom_angle_publ_flag
N1 C2 C3 111.56(18) 3_676 . ?
N1 C2 H2A 109.3 3_676 . ?
C3 C2 H2A 109.3 . . ?
N1 C2 H2B 109.3 3_676 . ?
C3 C2 H2B 109.3 . . ?
H2A C2 H2B 108 . . ?
N4 C3 C2 111.90(16) . . ?
N4 C3 H3A 109.2 . . ?
C2 C3 H3A 109.2 . . ?
N4 C3 H3B 109.2 . . ?
C2 C3 H3B 109.2 . . ?
H3A C3 H3B 107.9 . . ?
N4 C5 C6 115.72(18) . . ?
N4 C5 H5A 108.4 . . ?
C6 C5 H5A 108.4 . . ?
N4 C5 H5B 108.4 . . ?
C6 C5 H5B 108.4 . . ?
H5A C5 H5B 107.4 . . ?
N1 C6 C5 113.37(19) . . ?
N1 C6 H6A 108.9 . . ?
C5 C6 H6A 108.9 . . ?
N1 C6 H6B 108.9 . . ?
C5 C6 H6B 108.9 . . ?
H6A C6 H6B 107.7 . . ?
N1 C11 C12 115.37(19) . . ?
N1 C11 H11A 108.4 . . ?
C12 C11 H11A 108.4 . . ?
N1 C11 H11B 108.4 . . ?
C12 C11 H11B 108.4 . . ?
H11A C11 H11B 107.5 . . ?
O11 C12 C11 108.5(2) . . ?
O11 C12 H12A 110 . . ?
C11 C12 H12A 110 . . ?
O11 C12 H12B 110 . . ?
C11 C12 H12B 110 . . ?
H12A C12 H12B 108.4 . . ?
O12 C13 O11 123.5(2) . . ?
O12 C13 N11 125.4(2) . . ?
O11 C13 N11 111.06(19) . . ?
N4 C41 C42 111.13(18) . . ?
N4 C41 H41A 109.4 . . ?
C42 C41 H41A 109.4 . . ?
N4 C41 H41B 109.4 . . ?
C42 C41 H41B 109.4 . . ?
H41A C41 H41B 108 . . ?
O41 C42 C41 104.95(17) . . ?
O41 C42 H42A 110.8 . . ?
C41 C42 H42A 110.8 . . ?
O41 C42 H42B 110.8 . . ?
C41 C42 H42B 110.8 . . ?
H42A C42 H42B 108.8 . . ?
O43 C43 N41 127.1(2) . . ?
O43 C43 O41 123.6(2) . . ?
N41 C43 O41 109.27(19) . . ?
C112 C111 C116 119.5(2) . . ?
C112 C111 N11 118.4(2) . . ?
C116 C111 N11 122.0(2) . . ?
C113 C112 C111 120.6(2) . . ?
C113 C112 H112 119.7 . . ?
C111 C112 H112 119.7 . . ?
C114 C113 C112 120.2(2) . . ?
C114 C113 H113 119.9 . . ?
C112 C113 H113 119.9 . . ?
C115 C114 C113 119.6(2) . . ?
C115 C114 H114 120.2 . . ?
C113 C114 H114 120.2 . . ?
C114 C115 C116 120.8(2) . . ?
C114 C115 H115 119.6 . . ?
C116 C115 H115 119.6 . . ?
C115 C116 C111 119.3(2) . . ?
C115 C116 H116 120.3 . . ?
C111 C116 H116 120.3 . . ?
C416 C411 C412 120.1(2) . . ?
C416 C411 N41 123.14(19) . . ?
C412 C411 N41 116.7(2) . . ?
C413 C412 C411 120.0(2) . . ?
C413 C412 H412 120 . . ?
C411 C412 H412 120 . . ?
C414 C413 C412 120.4(2) . . ?
C414 C413 H413 119.8 . . ?
C412 C413 H413 119.8 . . ?
C413 C414 C415 119.3(2) . . ?
C413 C414 H414 120.3 . . ?
C415 C414 H414 120.3 . . ?
C414 C415 C416 121.1(2) . . ?
C414 C415 H415 119.4 . . ?
C416 C415 H415 119.4 . . ?
C411 C416 C415 119.0(2) . . ?
C411 C416 H416 120.5 . . ?
C415 C416 H416 120.5 . . ?
C6 N1 C11 110.82(18) . . ?
C6 N1 C2 111.59(16) . 3_676 ?
C11 N1 C2 109.96(17) . 3_676 ?
C41 N4 C5 110.64(17) . . ?
C41 N4 C3 111.79(15) . . ?
C5 N4 C3 109.28(16) . . ?
C13 N11 C111 125.5(2) . . ?
C13 N11 H11 119.6(16) . . ?
C111 N11 H11 114.9(16) . . ?
C43 N41 C411 127.1(2) . . ?
C43 N41 H41 114.4(16) . . ?
C411 N41 H41 115.4(16) . . ?
C13 O11 C12 114.59(17) . . ?
C43 O41 C42 115.88(17) . . ?

loop_
_geom_bond_atom_site_label_1
_geom_bond_atom_site_label_2
_geom_bond_distance
_geom_bond_site_symmetry_2
_geom_bond_publ_flag
C2 N1 1.469(3) 3_676 ?
C2 C3 1.519(3) . ?
C2 H2A 0.99 . ?
C2 H2B 0.99 . ?
C3 N4 1.472(3) . ?
C3 H3A 0.99 . ?
C3 H3B 0.99 . ?
C5 N4 1.472(3) . ?
C5 C6 1.525(3) . ?
C5 H5A 0.99 . ?
C5 H5B 0.99 . ?
C6 N1 1.462(3) . ?
C6 H6A 0.99 . ?
C6 H6B 0.99 . ?
C11 N1 1.469(3) . ?
C11 C12 1.503(3) . ?
C11 H11A 0.99 . ?
C11 H11B 0.99 . ?
C12 O11 1.457(3) . ?
C12 H12A 0.99 . ?
C12 H12B 0.99 . ?
C13 O12 1.218(2) . ?
C13 O11 1.349(2) . ?
C13 N11 1.349(3) . ?
C41 N4 1.456(3) . ?
C41 C42 1.514(3) . ?
C41 H41A 0.99 . ?
C41 H41B 0.99 . ?
C42 O41 1.446(2) . ?
C42 H42A 0.99 . ?
C42 H42B 0.99 . ?
C43 O43 1.215(3) . ?
C43 N41 1.351(3) . ?
C43 O41 1.353(2) . ?
C111 C112 1.381(3) . ?
C111 C116 1.393(3) . ?
C111 N11 1.411(3) . ?
C112 C113 1.379(3) . ?
C112 H112 0.95 . ?
C113 C114 1.379(3) . ?
C113 H113 0.95 . ?
C114 C115 1.378(3) . ?
C114 H114 0.95 . ?
C115 C116 1.386(3) . ?
C115 H115 0.95 . ?
C116 H116 0.95 . ?
C411 C416 1.383(3) . ?
C411 C412 1.392(3) . ?
C411 N41 1.418(3) . ?
C412 C413 1.382(3) . ?
C412 H412 0.95 . ?
C413 C414 1.381(3) . ?
C413 H413 0.95 . ?
C414 C415 1.381(3) . ?
C414 H414 0.95 . ?
C415 C416 1.391(3) . ?
C415 H415 0.95 . ?
C416 H416 0.95 . ?
N1 C2 1.469(3) 3_676 ?
N11 H11 0.86(3) . ?
N41 H41 0.87(2) . ?

loop_
_geom_torsion_atom_site_label_1
_geom_torsion_atom_site_label_2
_geom_torsion_atom_site_label_3
_geom_torsion_atom_site_label_4
_geom_torsion
_geom_torsion_site_symmetry_1
_geom_torsion_site_symmetry_2
_geom_torsion_site_symmetry_3
_geom_torsion_site_symmetry_4
_geom_torsion_publ_flag
N1 C2 C3 N4 83.4(2) 3_676 . . . ?
N4 C5 C6 N1 83.6(2) . . . . ?
N1 C11 C12 O11 -72.1(2) . . . . ?
N4 C41 C42 O41 176.44(15) . . . . ?
C116 C111 C112 C113 2.1(3) . . . . ?
N11 C111 C112 C113 -174.2(2) . . . . ?
C111 C112 C113 C114 -1.7(4) . . . . ?
C112 C113 C114 C115 0.0(4) . . . . ?
C113 C114 C115 C116 1.1(4) . . . . ?
C114 C115 C116 C111 -0.7(3) . . . . ?
C112 C111 C116 C115 -0.9(3) . . . . ?
N11 C111 C116 C115 175.3(2) . . . . ?
C416 C411 C412 C413 -0.1(3) . . . . ?
N41 C411 C412 C413 -178.16(19) . . . . ?
C411 C412 C413 C414 -0.1(3) . . . . ?
C412 C413 C414 C415 -0.4(3) . . . . ?
C413 C414 C415 C416 1.1(3) . . . . ?
C412 C411 C416 C415 0.8(3) . . . . ?
N41 C411 C416 C415 178.73(19) . . . . ?
C414 C415 C416 C411 -1.3(3) . . . . ?
C5 C6 N1 C11 158.47(18) . . . . ?
C5 C6 N1 C2 -78.6(2) . . . 3_676 ?
C12 C11 N1 C6 -75.7(2) . . . . ?
C12 C11 N1 C2 160.5(2) . . . 3_676 ?
C42 C41 N4 C5 -161.06(17) . . . . ?
C42 C41 N4 C3 76.9(2) . . . . ?
C6 C5 N4 C41 76.5(2) . . . . ?
C6 C5 N4 C3 -160.00(18) . . . . ?
C2 C3 N4 C41 -149.80(18) . . . . ?
C2 C3 N4 C5 87.4(2) . . . . ?
O12 C13 N11 C111 12.5(4) . . . . ?
O11 C13 N11 C111 -168.19(19) . . . . ?
C112 C111 N11 C13 -150.6(2) . . . . ?
C116 C111 N11 C13 33.2(3) . . . . ?
O43 C43 N41 C411 -5.9(3) . . . . ?
O41 C43 N41 C411 175.46(17) . . . . ?
C416 C411 N41 C43 30.3(3) . . . . ?
C412 C411 N41 C43 -151.7(2) . . . . ?
O12 C13 O11 C12 0.1(3) . . . . ?
N11 C13 O11 C12 -179.22(18) . . . . ?
C11 C12 O11 C13 -155.05(18) . . . . ?
O43 C43 O41 C42 1.5(3) . . . . ?
N41 C43 O41 C42 -179.84(16) . . . . ?
C41 C42 O41 C43 -174.93(15) . . . . ?
